data_4349129
loop_
_publ_author_name
'Albuerne, Isabel G.'
'Alvarez, M. Angeles'
'Amor, Inmaculada'
'Garc\'ia, M Esther'
'Garc\'ia-Viv\'o, Daniel'
'Ruiz, Miguel A.'

_publ_section_title
;
 Cycloaddition Reactions of the Phosphinidene-Bridged Complex
 [Mo<sub>2</sub>Cp(\m-\k<sup>1</sup>:\k<sup>1</sup>,\h<sup>5</sup>-PC<sub>5</sub>H<sub>4</sub>)(CO)<sub>2</sub>(\h<sup>6</sup>-HMes*)]
 with Diazoalkanes and Other Heterocumulenes.
;
_journal_issue 20
_journal_name_full 'Inorganic chemistry'
_journal_page_first 10680
_journal_page_last 10691
_journal_paper_doi 10.1021/acs.inorgchem.6b01930
_journal_volume 55
_journal_year 2016
_chemical_formula_moiety '2(C43 H49 Mo2 O2 P), C7 H8'
_chemical_formula_sum 'C93 H106 Mo4 O4 P2'
_chemical_formula_weight 1733.48
_space_group_IT_number 2
_space_group_name_Hall '-P 1'
_space_group_name_H-M_alt 'P -1'
_symmetry_cell_setting triclinic
_symmetry_Int_Tables_number 2
_symmetry_space_group_name_Hall '-P 1'
_symmetry_space_group_name_H-M 'P -1'
_atom_sites_solution_hydrogens geom
_audit_conform_dict_location ftp://ftp.iucr.org/pub/cif_core.dic
_audit_conform_dict_name cif_core.dic
_audit_conform_dict_version 2.4.3
_audit_creation_method 'WinGX routine CIF_UPDATE'
_cell_angle_alpha 103.176(4)
_cell_angle_beta 91.152(4)
_cell_angle_gamma 109.283(5)
_cell_formula_units_Z 1
_cell_length_a 9.5101(5)
_cell_length_b 12.8133(7)
_cell_length_c 17.9238(7)
_cell_measurement_reflns_used 10430
_cell_measurement_temperature 100(2)
_cell_measurement_theta_max 73.7175
_cell_measurement_theta_min 2.5386
_cell_measurement_wavelength 0.71073
_cell_volume 1996.48(19)
_computing_cell_refinement
;
CrysAlis RED, Oxford Diffraction Ltd.,
Version 1.171.31.7 (release 18-10-2006 CrysAlis171 .NET)
(compiled Oct 18 2006,16:28:17)
;
_computing_data_collection
;
CrysAlis CCD, Oxford Diffraction Ltd.,
Version 1.171.31.7 (release 18-10-2006 CrysAlis171 .NET)
(compiled Oct 18 2006,16:28:17)
;
_computing_data_reduction
;
CrysAlis RED, Oxford Diffraction Ltd.,
Version 1.171.31.7 (release 18-10-2006 CrysAlis171 .NET)
(compiled Oct 18 2006,16:28:17)
;
_computing_molecular_graphics 'Ortep for Windows (Farrugia, 2012)'
_computing_publication_material 'WinGX publication routines (Farrugia, 2012)'
_computing_structure_refinement 'SHELXL-2014 (Sheldrick, 2014)'
_computing_structure_solution 'SHELXL-2014 (Sheldrick, 2014)'
_diffrn_ambient_temperature 100(2)
_diffrn_measured_fraction_theta_full 0.994
_diffrn_measured_fraction_theta_max 0.933
_diffrn_measurement_device_type 'ONYX CCD'
_diffrn_measurement_method CCD
_diffrn_radiation_monochromator graphite
_diffrn_radiation_probe x-ray
_diffrn_radiation_source 'Nova (Cu) X-ray Source'
_diffrn_radiation_type CuK\a
_diffrn_radiation_wavelength 1.54184
_diffrn_reflns_av_R_equivalents 0.0619
_diffrn_reflns_Laue_measured_fraction_full 0.994
_diffrn_reflns_Laue_measured_fraction_max 0.933
_diffrn_reflns_limit_h_max 11
_diffrn_reflns_limit_h_min -11
_diffrn_reflns_limit_k_max 15
_diffrn_reflns_limit_k_min -14
_diffrn_reflns_limit_l_max 17
_diffrn_reflns_limit_l_min -22
_diffrn_reflns_number 20633
_diffrn_reflns_point_group_measured_fraction_full 0.994
_diffrn_reflns_point_group_measured_fraction_max 0.933
_diffrn_reflns_theta_full 67.684
_diffrn_reflns_theta_max 73.818
_diffrn_reflns_theta_min 2.546
_exptl_absorpt_coefficient_mu 5.801
_exptl_absorpt_correction_T_max 0.89
_exptl_absorpt_correction_T_min 0.62081
_exptl_absorpt_correction_type multi-scan
_exptl_absorpt_process_details
;
CrysAlis RED, Oxford Diffraction Ltd.,
Version 1.171.32.5 (release 08-05-2007 CrysAlis171 .NET)
(compiled May  8 2007,13:10:02)
Empirical absorption correction using spherical harmonics,
 implemented in SCALE3 ABSPACK scaling algorithm.
;
_exptl_crystal_colour green
_exptl_crystal_density_diffrn 1.442
_exptl_crystal_density_method 'not measured'
_exptl_crystal_description needle
_exptl_crystal_F_000 894
_exptl_crystal_size_max 0.3
_exptl_crystal_size_mid 0.05
_exptl_crystal_size_min 0.02
_refine_diff_density_max 1.159
_refine_diff_density_min -1.578
_refine_diff_density_rms 0.152
_refine_ls_extinction_method none
_refine_ls_goodness_of_fit_ref 1.052
_refine_ls_hydrogen_treatment constr
_refine_ls_matrix_type full
_refine_ls_number_constraints 0
_refine_ls_number_parameters 471
_refine_ls_number_reflns 7536
_refine_ls_number_restraints 0
_refine_ls_restrained_S_all 1.052
_refine_ls_R_factor_all 0.0747
_refine_ls_R_factor_gt 0.0529
_refine_ls_shift/su_max 0
_refine_ls_shift/su_mean 0
_refine_ls_structure_factor_coef Fsqd
_refine_ls_weighting_details 'w=1/[\s^2^(Fo^2^)+(0.0527P)^2^+19.5848P] where P=(Fo^2^+2Fc^2^)/3'
_refine_ls_weighting_scheme calc
_refine_ls_wR_factor_gt 0.1473
_refine_ls_wR_factor_ref 0.1579
_reflns_number_gt 5704
_reflns_number_total 7536
_reflns_threshold_expression 'I > 2\s(I)'
_cod_data_source_file ic6b01930_si_002.cif
_cod_data_source_block compound5b
_cod_original_cell_volume 1996.47(18)
_cod_database_code 4349129

loop_
_symmetry_equiv_pos_as_xyz
'x, y, z'
'-x, -y, -z'

loop_
_atom_site_label
_atom_site_type_symbol
_atom_site_fract_x
_atom_site_fract_y
_atom_site_fract_z
_atom_site_U_iso_or_equiv
_atom_site_adp_type
_atom_site_occupancy
_atom_site_calc_flag
_atom_site_disorder_assembly
_atom_site_disorder_group
Mo1 Mo 0.07267(6) 0.17705(5) 0.23217(3) 0.02355(15) Uani 1 d . .
Mo2 Mo -0.25885(6) -0.14676(4) 0.32198(3) 0.01866(14) Uani 1 d . .
O1 O 0.2820(6) 0.1864(5) 0.3698(3) 0.0375(12) Uani 1 d . .
O2 O 0.1262(6) 0.4304(4) 0.3164(3) 0.0405(13) Uani 1 d . .
P1 P -0.11784(18) 0.03999(14) 0.28152(9) 0.0202(3) Uani 1 d . .
C1 C 0.2006(8) 0.1827(6) 0.3182(4) 0.0283(15) Uani 1 d . .
C2 C 0.1033(8) 0.3358(7) 0.2868(4) 0.0325(17) Uani 1 d . .
C3 C -0.1604(7) 0.1652(5) 0.2828(3) 0.0201(13) Uani 1 d . .
C4 C 0.0336(11) 0.0600(7) 0.1034(5) 0.029(3) Uiso 0.6 d A 1
H4 H -0.0383 -0.0127 0.089 0.035 Uiso 0.6 calc A 1
C5 C 0.1839(13) 0.0876(9) 0.1340(6) 0.033(3) Uiso 0.6 d A 1
H5 H 0.2279 0.0361 0.143 0.04 Uiso 0.6 calc A 1
C6 C 0.2554(8) 0.2076(10) 0.1482(6) 0.035(3) Uiso 0.6 d A 1
H6 H 0.3544 0.2486 0.1682 0.042 Uiso 0.6 calc A 1
C7 C 0.1492(14) 0.2542(6) 0.1264(6) 0.040(3) Uiso 0.6 d A 1
H7 H 0.1665 0.331 0.1297 0.048 Uiso 0.6 calc A 1
C8 C 0.0121(9) 0.1630(11) 0.0987(5) 0.031(3) Uiso 0.6 d A 1
H8 H -0.0762 0.1695 0.0807 0.037 Uiso 0.6 calc A 1
C4B C 0.0003(10) 0.1099(14) 0.0947(7) 0.021(3) Uiso 0.4 d A 2
H4B H -0.0991 0.08 0.0736 0.025 Uiso 0.4 calc A 2
C5B C 0.087(2) 0.0466(7) 0.1138(9) 0.036(5) Uiso 0.4 d A 2
H5B H 0.0546 -0.0321 0.1074 0.043 Uiso 0.4 calc A 2
C6B C 0.2325(15) 0.1244(14) 0.1444(8) 0.032(4) Uiso 0.4 d A 2
H6B H 0.3118 0.1057 0.1615 0.039 Uiso 0.4 calc A 2
C7B C 0.2355(13) 0.2359(10) 0.1442(7) 0.014(3) Uiso 0.4 d A 2
H7B H 0.3172 0.303 0.1612 0.017 Uiso 0.4 calc A 2
C8B C 0.0920(17) 0.2269(11) 0.1135(8) 0.027(4) Uiso 0.4 d A 2
H8B H 0.0632 0.2871 0.1068 0.032 Uiso 0.4 calc A 2
C9 C -0.0937(7) 0.0220(5) 0.3757(4) 0.0208(13) Uani 1 d . .
C10 C -0.0201(7) -0.0582(6) 0.3806(4) 0.0248(14) Uani 1 d . .
H10 H 0.0646 -0.0638 0.3575 0.03 Uiso 1 calc . .
C11 C -0.1021(8) -0.1268(6) 0.4278(3) 0.0255(14) Uani 1 d . .
H11 H -0.0831 -0.1888 0.4386 0.031 Uiso 1 calc . .
C12 C -0.2181(8) -0.0861(6) 0.4559(3) 0.0248(14) Uani 1 d . .
H12 H -0.2856 -0.1159 0.4889 0.03 Uiso 1 calc . .
C13 C -0.2139(8) 0.0069(5) 0.4254(3) 0.0236(14) Uani 1 d . .
H13 H -0.2761 0.0502 0.4352 0.028 Uiso 1 calc . .
C14 C -0.4410(7) -0.2139(6) 0.2205(3) 0.0223(13) Uani 1 d . .
H14 H -0.4673 -0.1748 0.188 0.027 Uiso 1 calc . .
C15 C -0.3317(8) -0.2657(6) 0.1979(4) 0.0258(14) Uani 1 d . .
C16 C -0.2917(8) -0.3251(5) 0.2481(4) 0.0221(13) Uani 1 d . .
H16 H -0.2157 -0.3552 0.2371 0.026 Uiso 1 calc . .
C17 C -0.3663(7) -0.3390(5) 0.3147(4) 0.0226(13) Uani 1 d . .
C18 C -0.4693(7) -0.2812(6) 0.3361(4) 0.0240(14) Uani 1 d . .
H18 H -0.5105 -0.2845 0.3825 0.029 Uiso 1 calc . .
C19 C -0.5121(7) -0.2179(6) 0.2888(4) 0.0230(13) Uani 1 d . .
C20 C -0.2663(8) -0.2726(6) 0.1207(4) 0.0269(15) Uani 1 d . .
C21 C -0.0975(8) -0.2430(7) 0.1296(4) 0.0357(18) Uani 1 d . .
H21A H -0.0514 -0.1667 0.161 0.053 Uiso 1 calc . .
H21B H -0.0612 -0.2482 0.0797 0.053 Uiso 1 calc . .
H21C H -0.0731 -0.2955 0.1536 0.053 Uiso 1 calc . .
C22 C -0.3028(10) -0.1947(8) 0.0771(4) 0.043(2) Uani 1 d . .
H22A H -0.4095 -0.215 0.0687 0.065 Uiso 1 calc . .
H22B H -0.2623 -0.2028 0.0283 0.065 Uiso 1 calc . .
H22C H -0.2598 -0.1169 0.1066 0.065 Uiso 1 calc . .
C23 C -0.3400(10) -0.3963(7) 0.0721(4) 0.045(2) Uani 1 d . .
H23A H -0.3191 -0.4477 0.0985 0.067 Uiso 1 calc . .
H23B H -0.3005 -0.4043 0.0231 0.067 Uiso 1 calc . .
H23C H -0.4463 -0.4141 0.0644 0.067 Uiso 1 calc . .
C24 C -0.3478(8) -0.4264(6) 0.3565(4) 0.0261(14) Uani 1 d . .
C25 C -0.1997(8) -0.4463(6) 0.3463(4) 0.0302(15) Uani 1 d . .
H25A H -0.1937 -0.4755 0.2926 0.045 Uiso 1 calc . .
H25B H -0.1933 -0.5005 0.3742 0.045 Uiso 1 calc . .
H25C H -0.1186 -0.3755 0.3656 0.045 Uiso 1 calc . .
C26 C -0.3656(9) -0.3970(7) 0.4432(4) 0.0326(16) Uani 1 d . .
H26A H -0.3509 -0.4543 0.4657 0.049 Uiso 1 calc . .
H26B H -0.4644 -0.3945 0.4502 0.049 Uiso 1 calc . .
H26C H -0.2927 -0.324 0.4676 0.049 Uiso 1 calc . .
C27 C -0.4758(8) -0.5399(6) 0.3176(5) 0.0339(16) Uani 1 d . .
H27A H -0.4646 -0.5614 0.2638 0.051 Uiso 1 calc . .
H27B H -0.5708 -0.5297 0.3237 0.051 Uiso 1 calc . .
H27C H -0.471 -0.5989 0.3414 0.051 Uiso 1 calc . .
C28 C -0.6404(8) -0.1725(6) 0.3081(4) 0.0255(14) Uani 1 d . .
C29 C -0.6209(8) -0.1059(7) 0.3925(4) 0.0319(16) Uani 1 d . .
H29A H -0.6098 -0.153 0.4253 0.048 Uiso 1 calc . .
H29B H -0.7074 -0.0846 0.4037 0.048 Uiso 1 calc . .
H29C H -0.5334 -0.0385 0.4014 0.048 Uiso 1 calc . .
C30 C -0.7874(8) -0.2756(7) 0.2936(4) 0.0336(16) Uani 1 d . .
H30A H -0.801 -0.3182 0.2409 0.05 Uiso 1 calc . .
H30B H -0.8701 -0.2491 0.3041 0.05 Uiso 1 calc . .
H30C H -0.7828 -0.3238 0.3268 0.05 Uiso 1 calc . .
C31 C -0.6525(8) -0.0930(7) 0.2581(4) 0.0314(16) Uani 1 d . .
H31A H -0.5579 -0.0328 0.2627 0.047 Uiso 1 calc . .
H31B H -0.7279 -0.0609 0.2749 0.047 Uiso 1 calc . .
H31C H -0.6793 -0.1355 0.2053 0.047 Uiso 1 calc . .
C32 C -0.2559(7) 0.1671(6) 0.2159(4) 0.0228(13) Uani 1 d . .
C33 C -0.3509(8) 0.0690(6) 0.1650(4) 0.0263(14) Uani 1 d . .
H33 H -0.3599 -0.0016 0.1736 0.032 Uiso 1 calc . .
C34 C -0.4332(8) 0.0733(7) 0.1015(4) 0.0334(17) Uani 1 d . .
H34 H -0.4944 0.0059 0.0678 0.04 Uiso 1 calc . .
C35 C -0.4245(9) 0.1763(7) 0.0882(4) 0.0355(17) Uani 1 d . .
H35 H -0.4777 0.1797 0.0452 0.043 Uiso 1 calc . .
C36 C -0.3345(9) 0.2754(7) 0.1402(4) 0.0361(17) Uani 1 d . .
H36 H -0.3307 0.3458 0.1328 0.043 Uiso 1 calc . .
C37 C -0.2509(8) 0.2717(6) 0.2024(4) 0.0289(15) Uani 1 d . .
H37 H -0.1903 0.3395 0.236 0.035 Uiso 1 calc . .
C38 C -0.1836(7) 0.2328(5) 0.3593(4) 0.0212(13) Uani 1 d . .
C39 C -0.3284(8) 0.2334(6) 0.3714(4) 0.0243(14) Uani 1 d . .
H39 H -0.4057 0.1946 0.3319 0.029 Uiso 1 calc . .
C40 C -0.3587(8) 0.2913(6) 0.4416(4) 0.0252(14) Uani 1 d . .
H40 H -0.4557 0.29 0.4488 0.03 Uiso 1 calc . .
C41 C -0.2444(8) 0.3506(6) 0.5005(4) 0.0281(15) Uani 1 d . .
H41 H -0.263 0.3917 0.5468 0.034 Uiso 1 calc . .
C42 C -0.1026(8) 0.3476(6) 0.4894(4) 0.0266(15) Uani 1 d . .
H42 H -0.0257 0.386 0.5291 0.032 Uiso 1 calc . .
C43 C -0.0719(8) 0.2885(6) 0.4202(4) 0.0257(14) Uani 1 d . .
H43 H 0.0242 0.2862 0.4147 0.031 Uiso 1 calc . .
C51 C 0.196(4) 0.616(4) 0.0542(17) 0.099(16) Uani 0.5 d B -1
H51A H 0.2232 0.578 0.0891 0.148 Uiso 0.5 calc B -1
H51B H 0.1811 0.6844 0.083 0.148 Uiso 0.5 calc B -1
H51C H 0.2742 0.6366 0.0216 0.148 Uiso 0.5 calc B -1
C52 C 0.0599(16) 0.5426(15) 0.0078(6) 0.054(6) Uani 0.5 d B -1
C53 C -0.035(2) 0.4502(17) 0.0316(7) 0.070(10) Uani 0.5 d B -1
H53 H -0.0102 0.4367 0.0781 0.084 Uiso 0.5 calc B -1
C54 C -0.166(2) 0.3782(12) -0.0142(11) 0.093(14) Uani 0.5 d B -1
H54 H -0.2289 0.3164 0.0017 0.112 Uiso 0.5 calc B -1
C55 C -0.2021(15) 0.3984(12) -0.0838(10) 0.059(8) Uani 0.5 d B -1
H55 H -0.2898 0.3502 -0.1144 0.07 Uiso 0.5 calc B -1
C56 C -0.1076(15) 0.4907(12) -0.1076(6) 0.056(5) Uani 0.5 d B -1
H56 H -0.132 0.5043 -0.1541 0.067 Uiso 0.5 calc B -1
C57 C 0.0234(14) 0.5628(10) -0.0618(6) 0.052(6) Uani 0.5 d B -1
H57 H 0.0867 0.6246 -0.0777 0.062 Uiso 0.5 calc B -1

loop_
_atom_site_aniso_label
_atom_site_aniso_U_11
_atom_site_aniso_U_22
_atom_site_aniso_U_33
_atom_site_aniso_U_23
_atom_site_aniso_U_13
_atom_site_aniso_U_12
Mo1 0.0219(3) 0.0256(3) 0.0213(3) 0.0062(2) 0.0062(2) 0.0054(2)
Mo2 0.0206(3) 0.0181(3) 0.0146(2) 0.00180(18) 0.00292(18) 0.0046(2)
O1 0.030(3) 0.044(3) 0.036(3) 0.011(2) -0.005(2) 0.009(2)
O2 0.041(3) 0.020(3) 0.053(3) 0.005(2) 0.011(3) 0.003(2)
P1 0.0205(8) 0.0201(8) 0.0174(7) 0.0036(6) 0.0040(6) 0.0043(7)
C1 0.025(4) 0.029(4) 0.031(4) 0.010(3) 0.010(3) 0.008(3)
C2 0.022(4) 0.038(5) 0.033(4) 0.018(3) 0.006(3) 0.000(3)
C3 0.018(3) 0.017(3) 0.019(3) 0.006(2) 0.003(2) -0.003(3)
C9 0.019(3) 0.019(3) 0.023(3) 0.001(2) 0.004(2) 0.005(3)
C10 0.019(3) 0.029(4) 0.024(3) 0.001(3) -0.003(3) 0.008(3)
C11 0.034(4) 0.019(3) 0.017(3) 0.002(2) -0.004(3) 0.004(3)
C12 0.031(4) 0.020(3) 0.012(3) -0.002(2) 0.001(2) -0.002(3)
C13 0.030(4) 0.018(3) 0.018(3) 0.001(2) 0.006(3) 0.004(3)
C14 0.022(3) 0.028(3) 0.012(3) 0.002(2) -0.004(2) 0.005(3)
C15 0.028(4) 0.027(4) 0.017(3) 0.000(3) -0.001(3) 0.006(3)
C16 0.028(4) 0.013(3) 0.023(3) 0.001(2) 0.005(3) 0.006(3)
C17 0.025(3) 0.017(3) 0.021(3) 0.001(2) 0.001(3) 0.004(3)
C18 0.025(3) 0.027(4) 0.021(3) 0.006(3) 0.004(3) 0.009(3)
C19 0.022(3) 0.023(3) 0.023(3) 0.004(3) 0.005(3) 0.007(3)
C20 0.029(4) 0.024(3) 0.023(3) 0.000(3) 0.006(3) 0.007(3)
C21 0.032(4) 0.053(5) 0.026(3) 0.011(3) 0.014(3) 0.017(4)
C22 0.059(5) 0.066(6) 0.024(3) 0.021(4) 0.019(3) 0.039(5)
C23 0.052(5) 0.037(5) 0.025(4) -0.012(3) 0.009(3) 0.001(4)
C24 0.029(4) 0.021(3) 0.026(3) 0.001(3) 0.002(3) 0.009(3)
C25 0.034(4) 0.026(4) 0.031(4) 0.006(3) 0.003(3) 0.011(3)
C26 0.045(4) 0.033(4) 0.028(3) 0.015(3) 0.013(3) 0.019(4)
C27 0.030(4) 0.024(4) 0.048(4) 0.014(3) 0.003(3) 0.006(3)
C28 0.026(4) 0.025(3) 0.025(3) 0.009(3) 0.009(3) 0.005(3)
C29 0.032(4) 0.041(4) 0.023(3) 0.004(3) 0.006(3) 0.016(3)
C30 0.022(4) 0.040(4) 0.038(4) 0.011(3) 0.003(3) 0.010(3)
C31 0.030(4) 0.038(4) 0.037(4) 0.019(3) 0.011(3) 0.018(3)
C32 0.024(3) 0.026(3) 0.019(3) 0.006(3) 0.009(2) 0.010(3)
C33 0.026(4) 0.031(4) 0.019(3) 0.005(3) 0.003(3) 0.008(3)
C34 0.030(4) 0.045(5) 0.019(3) 0.005(3) -0.001(3) 0.007(3)
C35 0.040(4) 0.048(5) 0.022(3) 0.012(3) 0.008(3) 0.018(4)
C36 0.045(5) 0.041(4) 0.034(4) 0.017(3) 0.009(3) 0.025(4)
C37 0.034(4) 0.024(4) 0.026(3) 0.004(3) 0.001(3) 0.009(3)
C38 0.025(3) 0.015(3) 0.022(3) 0.005(2) 0.004(3) 0.004(3)
C39 0.026(3) 0.023(3) 0.019(3) 0.004(3) 0.001(3) 0.001(3)
C40 0.028(4) 0.021(3) 0.028(3) 0.008(3) 0.010(3) 0.008(3)
C41 0.038(4) 0.026(4) 0.017(3) 0.002(3) 0.004(3) 0.007(3)
C42 0.030(4) 0.021(3) 0.021(3) 0.005(3) 0.000(3) 0.000(3)
C43 0.026(4) 0.023(3) 0.026(3) 0.003(3) 0.000(3) 0.008(3)
C51 0.064(18) 0.16(4) 0.04(2) -0.044(18) -0.002(13) 0.05(2)
C52 0.043(10) 0.074(16) 0.043(13) -0.004(11) 0.017(10) 0.028(10)
C53 0.14(3) 0.074(17) 0.022(14) 0.015(12) 0.039(15) 0.07(2)
C54 0.16(4) 0.048(15) 0.08(2) 0.018(16) 0.10(3) 0.04(2)
C55 0.054(14) 0.056(14) 0.047(18) -0.025(11) 0.005(12) 0.019(12)
C56 0.067(13) 0.041(10) 0.052(11) 0.000(9) 0.008(10) 0.019(10)
C57 0.055(12) 0.067(14) 0.037(14) 0.011(10) 0.011(9) 0.027(11)

loop_
_atom_type_symbol
_atom_type_description
_atom_type_scat_dispersion_real
_atom_type_scat_dispersion_imag
_atom_type_scat_source
C C 0.0181 0.0091 'International Tables Vol C Tables 4.2.6.8 and 6.1.1.4'
H H 0 0 'International Tables Vol C Tables 4.2.6.8 and 6.1.1.4'
Mo Mo -0.0483 2.7339 'International Tables Vol C Tables 4.2.6.8 and 6.1.1.4'
O O 0.0492 0.0322 'International Tables Vol C Tables 4.2.6.8 and 6.1.1.4'
P P 0.2955 0.4335 'International Tables Vol C Tables 4.2.6.8 and 6.1.1.4'

loop_
_geom_angle_atom_site_label_1
_geom_angle_atom_site_label_2
_geom_angle_atom_site_label_3
_geom_angle
C1 Mo1 C2 83.6(3)
C1 Mo1 C7B 104.1(4)
C2 Mo1 C7B 91.7(4)
C1 Mo1 C6 96.5(3)
C2 Mo1 C6 100.0(3)
C1 Mo1 C5 98.1(3)
C2 Mo1 C5 135.5(3)
C6 Mo1 C5 35.49(13)
C1 Mo1 C8B 139.2(4)
C2 Mo1 C8B 90.8(4)
C7B Mo1 C8B 35.48(16)
C1 Mo1 C6B 91.7(3)
C2 Mo1 C6B 123.7(5)
C7B Mo1 C6B 35.47(17)
C8B Mo1 C6B 58.5(2)
C1 Mo1 C7 126.3(4)
C2 Mo1 C7 84.6(3)
C6 Mo1 C7 35.40(14)
C5 Mo1 C7 58.59(16)
C1 Mo1 C3 104.1(2)
C2 Mo1 C3 76.6(3)
C7B Mo1 C3 147.9(4)
C6 Mo1 C3 158.5(3)
C5 Mo1 C3 143.3(3)
C8B Mo1 C3 113.8(4)
C6B Mo1 C3 156.1(4)
C7 Mo1 C3 123.4(3)
C1 Mo1 C4 128.7(4)
C2 Mo1 C4 139.8(3)
C6 Mo1 C4 58.35(15)
C5 Mo1 C4 34.86(12)
C7 Mo1 C4 57.88(15)
C3 Mo1 C4 110.8(3)
C1 Mo1 C8 153.9(3)
C2 Mo1 C8 105.9(4)
C6 Mo1 C8 58.27(16)
C5 Mo1 C8 57.93(14)
C7 Mo1 C8 34.74(12)
C3 Mo1 C8 101.8(2)
C4 Mo1 C8 34.45(11)
C1 Mo1 P1 84.8(2)
C2 Mo1 P1 112.7(2)
C7B Mo1 P1 155.0(3)
C6 Mo1 P1 147.1(3)
C5 Mo1 P1 111.7(3)
C8B Mo1 P1 133.6(4)
C6B Mo1 P1 122.7(4)
C7 Mo1 P1 147.0(3)
C3 Mo1 P1 43.45(16)
C4 Mo1 P1 95.42(18)
C8 Mo1 P1 112.3(3)
C9 Mo2 C18 145.1(2)
C9 Mo2 C16 144.9(2)
C18 Mo2 C16 65.7(2)
C9 Mo2 C10 37.4(2)
C18 Mo2 C10 138.5(2)
C16 Mo2 C10 111.5(2)
C9 Mo2 C14 133.8(2)
C18 Mo2 C14 64.4(2)
C16 Mo2 C14 64.4(2)
C10 Mo2 C14 155.1(2)
C9 Mo2 C19 135.4(2)
C18 Mo2 C19 37.0(2)
C16 Mo2 C19 78.3(2)
C10 Mo2 C19 167.3(2)
C14 Mo2 C19 36.0(2)
C9 Mo2 C13 37.7(2)
C18 Mo2 C13 107.6(2)
C16 Mo2 C13 162.4(2)
C10 Mo2 C13 61.8(2)
C14 Mo2 C13 129.1(2)
C19 Mo2 C13 106.5(2)
C9 Mo2 C11 61.1(2)
C18 Mo2 C11 102.7(2)
C16 Mo2 C11 104.2(2)
C10 Mo2 C11 36.0(2)
C14 Mo2 C11 165.1(2)
C19 Mo2 C11 135.6(2)
C13 Mo2 C11 60.2(2)
C9 Mo2 C17 150.9(2)
C18 Mo2 C17 36.5(2)
C16 Mo2 C17 36.0(2)
C10 Mo2 C17 116.8(2)
C14 Mo2 C17 75.3(2)
C19 Mo2 C17 66.1(2)
C13 Mo2 C17 129.8(2)
C11 Mo2 C17 89.9(2)
C9 Mo2 C12 60.9(2)
C18 Mo2 C12 87.6(2)
C16 Mo2 C12 126.9(2)
C10 Mo2 C12 60.3(2)
C14 Mo2 C12 143.1(2)
C19 Mo2 C12 107.6(2)
C13 Mo2 C12 35.5(2)
C11 Mo2 C12 35.8(2)
C17 Mo2 C12 96.7(2)
C9 Mo2 C15 136.7(2)
C18 Mo2 C15 76.9(2)
C16 Mo2 C15 35.9(2)
C10 Mo2 C15 126.7(2)
C14 Mo2 C15 35.9(2)
C19 Mo2 C15 66.0(2)
C13 Mo2 C15 161.5(2)
C11 Mo2 C15 137.3(2)
C17 Mo2 C15 64.3(2)
C12 Mo2 C15 161.0(2)
C9 Mo2 P1 42.44(17)
C18 Mo2 P1 151.59(17)
C16 Mo2 P1 123.70(16)
C10 Mo2 P1 66.98(18)
C14 Mo2 P1 94.24(17)
C19 Mo2 P1 115.05(17)
C13 Mo2 P1 70.37(16)
C11 Mo2 P1 100.37(17)
C17 Mo2 P1 159.60(16)
C12 Mo2 P1 101.92(17)
C15 Mo2 P1 96.90(18)
C3 P1 C9 112.0(3)
C3 P1 Mo1 67.4(2)
C9 P1 Mo1 121.8(2)
C3 P1 Mo2 132.8(2)
C9 P1 Mo2 56.5(2)
Mo1 P1 Mo2 159.80(8)
O1 C1 Mo1 178.4(6)
O2 C2 Mo1 176.7(6)
C32 C3 C38 113.8(5)
C32 C3 P1 119.1(5)
C38 C3 P1 117.7(4)
C32 C3 Mo1 103.2(4)
C38 C3 Mo1 126.9(4)
P1 C3 Mo1 69.2(2)
C8 C4 C5 108
C8 C4 Mo1 73.0(4)
C5 C4 Mo1 70.6(4)
C8 C4 H4 126
C5 C4 H4 126
Mo1 C4 H4 122.1
C6 C5 C4 108
C6 C5 Mo1 71.2(4)
C4 C5 Mo1 74.6(3)
C6 C5 H5 126
C4 C5 H5 126
Mo1 C5 H5 120
C7 C6 C5 108
C7 C6 Mo1 73.7(4)
C5 C6 Mo1 73.3(4)
C7 C6 H6 126
C5 C6 H6 126
Mo1 C6 H6 118.9
C6 C7 C8 108
C6 C7 Mo1 70.9(4)
C8 C7 Mo1 74.5(3)
C6 C7 H7 126
C8 C7 H7 126
Mo1 C7 H7 120.4
C4 C8 C7 108
C4 C8 Mo1 72.5(4)
C7 C8 Mo1 70.8(4)
C4 C8 H8 126
C7 C8 H8 126
Mo1 C8 H8 122.4
C5B C4B C8B 108
C5B C4B Mo1 73.0(5)
C8B C4B Mo1 70.0(5)
C5B C4B H4B 126
C8B C4B H4B 126
Mo1 C4B H4B 122.7
C4B C5B C6B 108
C4B C5B Mo1 72.9(5)
C6B C5B Mo1 70.0(4)
C4B C5B H5B 126
C6B C5B H5B 126
Mo1 C5B H5B 122.7
C7B C6B C5B 108
C7B C6B Mo1 70.6(5)
C5B C6B Mo1 75.4(5)
C7B C6B H6B 126
C5B C6B H6B 126
Mo1 C6B H6B 119.9
C6B C7B C8B 108
C6B C7B Mo1 74.0(5)
C8B C7B Mo1 73.9(5)
C6B C7B H7B 126
C8B C7B H7B 126
Mo1 C7B H7B 118
C7B C8B C4B 108
C7B C8B Mo1 70.6(5)
C4B C8B Mo1 75.4(5)
C7B C8B H8B 126
C4B C8B H8B 126
Mo1 C8B H8B 119.8
C10 C9 C13 108.6(6)
C10 C9 P1 114.4(5)
C13 C9 P1 122.1(5)
C10 C9 Mo2 74.6(4)
C13 C9 Mo2 74.7(4)
P1 C9 Mo2 81.1(2)
C11 C10 C9 106.4(6)
C11 C10 Mo2 72.7(4)
C9 C10 Mo2 68.0(3)
C11 C10 H10 126.8
C9 C10 H10 126.8
Mo2 C10 H10 124.1
C10 C11 C12 109.3(6)
C10 C11 Mo2 71.3(4)
C12 C11 Mo2 73.2(4)
C10 C11 H11 125.3
C12 C11 H11 125.3
Mo2 C11 H11 121.9
C13 C12 C11 108.7(6)
C13 C12 Mo2 70.7(3)
C11 C12 Mo2 71.0(3)
C13 C12 H12 125.6
C11 C12 H12 125.6
Mo2 C12 H12 124.3
C12 C13 C9 106.8(6)
C12 C13 Mo2 73.8(4)
C9 C13 Mo2 67.6(3)
C12 C13 H13 126.6
C9 C13 H13 126.6
Mo2 C13 H13 123.6
C19 C14 C15 124.7(6)
C19 C14 Mo2 72.0(3)
C15 C14 Mo2 73.9(3)
C19 C14 H14 117.7
C15 C14 H14 117.7
Mo2 C14 H14 129.2
C16 C15 C14 117.3(6)
C16 C15 C20 117.3(6)
C14 C15 C20 125.1(6)
C16 C15 Mo2 70.1(3)
C14 C15 Mo2 70.2(3)
C20 C15 Mo2 135.9(5)
C17 C16 C15 120.8(6)
C17 C16 Mo2 72.9(4)
C15 C16 Mo2 74.0(4)
C17 C16 H16 119.6
C15 C16 H16 119.6
Mo2 C16 H16 125.1
C16 C17 C18 119.1(6)
C16 C17 C24 119.1(6)
C18 C17 C24 121.4(6)
C16 C17 Mo2 71.1(4)
C18 C17 Mo2 68.9(4)
C24 C17 Mo2 138.5(4)
C17 C18 C19 122.5(6)
C17 C18 Mo2 74.6(4)
C19 C18 Mo2 73.6(4)
C17 C18 H18 118.8
C19 C18 H18 118.8
Mo2 C18 H18 124.7
C14 C19 C18 115.3(6)
C14 C19 C28 123.9(6)
C18 C19 C28 120.4(6)
C14 C19 Mo2 71.9(4)
C18 C19 Mo2 69.4(4)
C28 C19 Mo2 134.5(5)
C22 C20 C21 108.5(6)
C22 C20 C15 111.8(6)
C21 C20 C15 112.4(6)
C22 C20 C23 107.7(6)
C21 C20 C23 109.3(6)
C15 C20 C23 107.0(6)
C20 C21 H21A 109.5
C20 C21 H21B 109.5
H21A C21 H21B 109.5
C20 C21 H21C 109.5
H21A C21 H21C 109.5
H21B C21 H21C 109.5
C20 C22 H22A 109.5
C20 C22 H22B 109.5
H22A C22 H22B 109.5
C20 C22 H22C 109.5
H22A C22 H22C 109.5
H22B C22 H22C 109.5
C20 C23 H23A 109.5
C20 C23 H23B 109.5
H23A C23 H23B 109.5
C20 C23 H23C 109.5
H23A C23 H23C 109.5
H23B C23 H23C 109.5
C25 C24 C17 112.9(6)
C25 C24 C26 108.6(6)
C17 C24 C26 113.9(5)
C25 C24 C27 107.9(6)
C17 C24 C27 105.1(5)
C26 C24 C27 108.1(6)
C24 C25 H25A 109.5
C24 C25 H25B 109.5
H25A C25 H25B 109.5
C24 C25 H25C 109.5
H25A C25 H25C 109.5
H25B C25 H25C 109.5
C24 C26 H26A 109.5
C24 C26 H26B 109.5
H26A C26 H26B 109.5
C24 C26 H26C 109.5
H26A C26 H26C 109.5
H26B C26 H26C 109.5
C24 C27 H27A 109.5
C24 C27 H27B 109.5
H27A C27 H27B 109.5
C24 C27 H27C 109.5
H27A C27 H27C 109.5
H27B C27 H27C 109.5
C19 C28 C31 111.9(5)
C19 C28 C29 111.7(6)
C31 C28 C29 107.6(6)
C19 C28 C30 107.9(6)
C31 C28 C30 109.0(6)
C29 C28 C30 108.6(6)
C28 C29 H29A 109.5
C28 C29 H29B 109.5
H29A C29 H29B 109.5
C28 C29 H29C 109.5
H29A C29 H29C 109.5
H29B C29 H29C 109.5
C28 C30 H30A 109.5
C28 C30 H30B 109.5
H30A C30 H30B 109.5
C28 C30 H30C 109.5
H30A C30 H30C 109.5
H30B C30 H30C 109.5
C28 C31 H31A 109.5
C28 C31 H31B 109.5
H31A C31 H31B 109.5
C28 C31 H31C 109.5
H31A C31 H31C 109.5
H31B C31 H31C 109.5
C33 C32 C37 117.0(6)
C33 C32 C3 123.2(6)
C37 C32 C3 119.8(6)
C32 C33 C34 121.9(7)
C32 C33 H33 119
C34 C33 H33 119
C35 C34 C33 120.3(7)
C35 C34 H34 119.8
C33 C34 H34 119.8
C34 C35 C36 118.6(7)
C34 C35 H35 120.7
C36 C35 H35 120.7
C37 C36 C35 121.4(7)
C37 C36 H36 119.3
C35 C36 H36 119.3
C36 C37 C32 120.8(7)
C36 C37 H37 119.6
C32 C37 H37 119.6
C43 C38 C39 118.0(6)
C43 C38 C3 123.8(6)
C39 C38 C3 118.1(6)
C40 C39 C38 121.1(6)
C40 C39 H39 119.4
C38 C39 H39 119.4
C41 C40 C39 120.1(6)
C41 C40 H40 120
C39 C40 H40 120
C42 C41 C40 118.8(6)
C42 C41 H41 120.6
C40 C41 H41 120.6
C41 C42 C43 121.5(6)
C41 C42 H42 119.3
C43 C42 H42 119.3
C42 C43 C38 120.4(6)
C42 C43 H43 119.8
C38 C43 H43 119.8
C52 C51 H51A 109.5
C52 C51 H51B 109.5
H51A C51 H51B 109.5
C52 C51 H51C 109.5
H51A C51 H51C 109.5
H51B C51 H51C 109.5
C53 C52 C57 120
C53 C52 C51 120.3(19)
C57 C52 C51 119.7(19)
C52 C53 C54 120
C52 C53 H53 120
C54 C53 H53 120
C55 C54 C53 120
C55 C54 H54 120
C53 C54 H54 120
C54 C55 C56 120
C54 C55 H55 120
C56 C55 H55 120
C57 C56 C55 120
C57 C56 H56 120
C55 C56 H56 120
C56 C57 C52 120
C56 C57 H57 120
C52 C57 H57 120

loop_
_geom_bond_atom_site_label_1
_geom_bond_atom_site_label_2
_geom_bond_distance
Mo1 C1 1.918(7)
Mo1 C2 1.968(8)
Mo1 C7B 2.307(12)
Mo1 C6 2.316(10)
Mo1 C5 2.343(10)
Mo1 C8B 2.351(12)
Mo1 C6B 2.352(13)
Mo1 C7 2.353(10)
Mo1 C3 2.383(6)
Mo1 C4 2.395(9)
Mo1 C8 2.401(9)
Mo1 P1 2.4125(17)
Mo2 C9 2.194(6)
Mo2 C18 2.231(7)
Mo2 C16 2.282(6)
Mo2 C10 2.282(6)
Mo2 C14 2.286(6)
Mo2 C19 2.287(7)
Mo2 C13 2.290(6)
Mo2 C11 2.301(6)
Mo2 C17 2.305(6)
Mo2 C12 2.330(6)
Mo2 C15 2.334(6)
Mo2 P1 2.6002(17)
O1 C1 1.177(9)
O2 C2 1.152(9)
P1 C3 1.775(7)
P1 C9 1.776(6)
C3 C32 1.499(9)
C3 C38 1.510(8)
C4 C8 1.42
C4 C5 1.42
C4 H4 0.93
C5 C6 1.42
C5 H5 0.93
C6 C7 1.42
C6 H6 0.93
C7 C8 1.42
C7 H7 0.93
C8 H8 0.93
C4B C5B 1.42
C4B C8B 1.42
C4B H4B 0.93
C5B C6B 1.42
C5B H5B 0.93
C6B C7B 1.42
C6B H6B 0.93
C7B C8B 1.42
C7B H7B 0.93
C8B H8B 0.93
C9 C10 1.437(9)
C9 C13 1.453(9)
C10 C11 1.417(10)
C10 H10 0.93
C11 C12 1.424(10)
C11 H11 0.93
C12 C13 1.409(9)
C12 H12 0.93
C13 H13 0.93
C14 C19 1.414(9)
C14 C15 1.426(10)
C14 H14 0.93
C15 C16 1.423(9)
C15 C20 1.524(9)
C16 C17 1.416(9)
C16 H16 0.93
C17 C18 1.422(9)
C17 C24 1.534(9)
C18 C19 1.435(9)
C18 H18 0.93
C19 C28 1.530(9)
C20 C22 1.518(10)
C20 C21 1.519(10)
C20 C23 1.542(10)
C21 H21A 0.96
C21 H21B 0.96
C21 H21C 0.96
C22 H22A 0.96
C22 H22B 0.96
C22 H22C 0.96
C23 H23A 0.96
C23 H23B 0.96
C23 H23C 0.96
C24 C25 1.519(10)
C24 C26 1.540(9)
C24 C27 1.554(10)
C25 H25A 0.96
C25 H25B 0.96
C25 H25C 0.96
C26 H26A 0.96
C26 H26B 0.96
C26 H26C 0.96
C27 H27A 0.96
C27 H27B 0.96
C27 H27C 0.96
C28 C31 1.530(9)
C28 C29 1.532(9)
C28 C30 1.542(10)
C29 H29A 0.96
C29 H29B 0.96
C29 H29C 0.96
C30 H30A 0.96
C30 H30B 0.96
C30 H30C 0.96
C31 H31A 0.96
C31 H31B 0.96
C31 H31C 0.96
C32 C33 1.386(9)
C32 C37 1.401(10)
C33 C34 1.391(9)
C33 H33 0.93
C34 C35 1.370(11)
C34 H34 0.93
C35 C36 1.387(11)
C35 H35 0.93
C36 C37 1.376(10)
C36 H36 0.93
C37 H37 0.93
C38 C43 1.388(9)
C38 C39 1.400(9)
C39 C40 1.394(9)
C39 H39 0.93
C40 C41 1.384(10)
C40 H40 0.93
C41 C42 1.379(10)
C41 H41 0.93
C42 C43 1.388(9)
C42 H42 0.93
C43 H43 0.93
C51 C52 1.43(3)
C51 H51A 0.96
C51 H51B 0.96
C51 H51C 0.96
C52 C53 1.39
C52 C57 1.39
C53 C54 1.39
C53 H53 0.93
C54 C55 1.39
C54 H54 0.93
C55 C56 1.39
C55 H55 0.93
C56 C57 1.39
C56 H56 0.93
C57 H57 0.93
